data_4036207
loop_
_publ_author_name
'Gatineau, David'
'Nguyen, Duc Hanh'
'H\'erault, Damien'
'Vanthuyne, Nicolas'
'Leclaire, Julien'
'Giordano, Laurent'
'Buono, G\'erard'

_publ_section_title
;
 H-adamantylphosphinates as universal precursors of P-stereogenic
 compounds.
;
_journal_issue 8
_journal_name_full 'The Journal of organic chemistry'
_journal_page_first 4132
_journal_page_last 4141
_journal_paper_doi 10.1021/acs.joc.5b00548
_journal_volume 80
_journal_year 2015
_chemical_absolute_configuration ad
_chemical_compound_source 'synthesis as described'
_chemical_formula_moiety 'C19 H25 O4 P1'
_chemical_formula_sum 'C19 H25 O4 P'
_chemical_formula_weight 348.36
_space_group_IT_number 19
_space_group_name_Hall 'P 2ac 2ab'
_space_group_name_H-M_alt 'P 21 21 21'
_symmetry_cell_setting orthorhombic
_symmetry_Int_Tables_number 19
_symmetry_space_group_name_Hall 'P 2ac 2ab'
_symmetry_space_group_name_H-M 'P 21 21 21'
_atom_sites_solution_hydrogens mixed
_audit_conform_dict_location ftp://ftp.iucr.org/pub/cif_core.dic
_audit_conform_dict_name cif_core.dic
_audit_conform_dict_version 2.4.3
_audit_creation_date 2013-10-11T11:32:44-00:00
_audit_creation_method 'WinGX routine CIF_UPDATE'
_cell_angle_alpha 90
_cell_angle_beta 90
_cell_angle_gamma 90
_cell_formula_units_Z 4
_cell_length_a 6.6376(2)
_cell_length_b 9.3332(3)
_cell_length_c 29.571(1)
_cell_measurement_reflns_used 13705
_cell_measurement_temperature 293(2)
_cell_measurement_theta_max 29.015
_cell_measurement_theta_min 2.288
_cell_measurement_wavelength 0.71073
_cell_volume 1831.92(10)
_computing_molecular_graphics 'Ortep-3 for Windows (Farrugia, 1997)'
_computing_publication_material 'WinGX publication routines (Farrugia, 1999)'
_computing_structure_refinement 'SHELXL-2013 (Sheldrick, 2013)'
_computing_structure_solution 'SHELXS-97 (Sheldrick, 2008)'
_diffrn_ambient_temperature 293(2)
_diffrn_measured_fraction_theta_full 0.994
_diffrn_measured_fraction_theta_max 0.935
_diffrn_measurement_device_type KappaCCD
_diffrn_measurement_method 'Omega + Phi scan'
_diffrn_radiation_probe x-ray
_diffrn_radiation_type MoK\a
_diffrn_radiation_wavelength 0.71073
_diffrn_reflns_av_R_equivalents 0.0730
_diffrn_reflns_Laue_measured_fraction_full 0.994
_diffrn_reflns_Laue_measured_fraction_max 0.935
_diffrn_reflns_limit_h_max 8
_diffrn_reflns_limit_h_min 0
_diffrn_reflns_limit_k_max 12
_diffrn_reflns_limit_k_min 0
_diffrn_reflns_limit_l_max 39
_diffrn_reflns_limit_l_min 0
_diffrn_reflns_number 13705
_diffrn_reflns_point_group_measured_fraction_full 0.996
_diffrn_reflns_point_group_measured_fraction_max 0.922
_diffrn_reflns_theta_full 26
_diffrn_reflns_theta_max 29.015
_diffrn_reflns_theta_min 2.288
_diffrn_standards_number 0
_exptl_absorpt_coefficient_mu 0.169
_exptl_absorpt_correction_T_max 0.975
_exptl_absorpt_correction_T_min 0.974
_exptl_absorpt_correction_type multi-scan
_exptl_absorpt_process_details
;
 R.H. Blessing, Acta Cryst. (1995), A51, 33-38
;
_exptl_crystal_colour colourless
_exptl_crystal_density_diffrn 1.263
_exptl_crystal_density_method 'not measured'
_exptl_crystal_description prism
_exptl_crystal_F_000 744
_exptl_crystal_size_max 0.4
_exptl_crystal_size_mid 0.2
_exptl_crystal_size_min 0.04
_refine_diff_density_max 0.175
_refine_diff_density_min -0.206
_refine_diff_density_rms 0.037
_refine_ls_abs_structure_details
;
 Flack x determined using 589 quotients [(I+)-(I-)]/[(I+)+(I-)]
 (Parsons and Flack (2004), Acta Cryst. A60, s61).
;
_refine_ls_abs_structure_Flack -0.08(8)
_refine_ls_extinction_method none
_refine_ls_goodness_of_fit_ref 0.886
_refine_ls_hydrogen_treatment mixed
_refine_ls_matrix_type full
_refine_ls_number_constraints 0
_refine_ls_number_parameters 238
_refine_ls_number_reflns 4492
_refine_ls_number_restraints 4
_refine_ls_restrained_S_all 0.888
_refine_ls_R_factor_all 0.1735
_refine_ls_R_factor_gt 0.0531
_refine_ls_shift/su_max 0.000
_refine_ls_shift/su_mean 0
_refine_ls_structure_factor_coef Fsqd
_refine_ls_weighting_details 'w=1/[\s^2^(Fo^2^)+(0.0564P)^2^] where P=(Fo^2^+2Fc^2^)/3'
_refine_ls_weighting_scheme calc
_refine_ls_wR_factor_gt 0.1055
_refine_ls_wR_factor_ref 0.1326
_reflns_number_gt 1854
_reflns_number_total 4492
_reflns_threshold_expression 'I > 2\s(I)'
_cod_data_source_file jo5b00548_si_002.cif
_cod_data_source_block CCDC1048716
_cod_original_formula_sum 'C19 H25 O4 P1'
_cod_database_code 4036207

loop_
_symmetry_equiv_pos_as_xyz
'x, y, z'
'-x+1/2, -y, z+1/2'
'x+1/2, -y+1/2, -z'
'-x, y+1/2, -z+1/2'

loop_
_atom_site_label
_atom_site_type_symbol
_atom_site_fract_x
_atom_site_fract_y
_atom_site_fract_z
_atom_site_U_iso_or_equiv
_atom_site_adp_type
_atom_site_occupancy
_atom_site_calc_flag
_atom_site_disorder_assembly
_atom_site_disorder_group
C1 C 0.1913(5) 0.0763(4) 0.54308(14) 0.0591(10) Uani 1 d . .
C2 C 0.0173(6) 0.0260(5) 0.57234(16) 0.0813(14) Uani 1 d . .
H2A H 0.0041 -0.0773 0.5703 0.098 Uiso 1 calc . .
H2B H -0.1075 0.069 0.562 0.098 Uiso 1 calc . .
C3 C 0.0600(8) 0.0707(6) 0.62200(16) 0.0898(14) Uani 1 d . .
H3 H -0.0504 0.0385 0.6415 0.108 Uiso 1 calc . .
C4 C 0.0741(7) 0.2322(6) 0.62328(16) 0.0935(15) Uani 1 d . .
H4A H -0.051 0.2734 0.6124 0.112 Uiso 1 calc . .
H4B H 0.094 0.2636 0.6542 0.112 Uiso 1 calc . .
C5 C 0.2462(7) 0.2843(5) 0.59444(15) 0.0803(13) Uani 1 d . .
H5 H 0.257 0.3889 0.5961 0.096 Uiso 1 calc . .
C6 C 0.4413(7) 0.2150(6) 0.60930(16) 0.0914(15) Uani 1 d . .
H6A H 0.5498 0.2469 0.5898 0.11 Uiso 1 calc . .
H6B H 0.4725 0.245 0.6399 0.11 Uiso 1 calc . .
C7 C 0.4277(7) 0.0546(6) 0.60762(17) 0.0922(15) Uani 1 d . .
H7 H 0.5549 0.0122 0.6178 0.111 Uiso 1 calc . .
C8 C 0.3849(5) 0.0098(5) 0.55816(15) 0.0777(13) Uani 1 d . .
H8A H 0.4941 0.0414 0.5388 0.093 Uiso 1 calc . .
H8B H 0.3756 -0.0937 0.5561 0.093 Uiso 1 calc . .
C9 C 0.2556(9) 0.0018(6) 0.63703(17) 0.0988(15) Uani 1 d . .
H9A H 0.2448 -0.1016 0.6346 0.119 Uiso 1 calc . .
H9B H 0.282 0.0258 0.6684 0.119 Uiso 1 calc . .
C10 C 0.2034(6) 0.2363(5) 0.54521(15) 0.0744(12) Uani 1 d . .
H10A H 0.0774 0.2776 0.5349 0.089 Uiso 1 calc . .
H10B H 0.3101 0.2699 0.5255 0.089 Uiso 1 calc . .
C11 C 0.1739(5) -0.1143(4) 0.42269(13) 0.0602(10) Uani 1 d . .
C12 C 0.0572(7) -0.1508(5) 0.38595(18) 0.0956(15) Uani 1 d . .
H12 H -0.0805 -0.1646 0.3898 0.115 Uiso 1 calc . .
C13 C 0.1396(7) -0.1672(7) 0.34386(19) 0.112(2) Uani 1 d . .
H13 H 0.0569 -0.1912 0.3196 0.134 Uiso 1 calc . .
C14 C 0.3428(7) -0.1487(5) 0.33672(15) 0.0789(14) Uani 1 d . .
C15 C 0.4591(6) -0.1166(5) 0.37335(15) 0.0758(12) Uani 1 d . .
H15 H 0.5974 -0.1062 0.3696 0.091 Uiso 1 calc . .
C16 C 0.3778(6) -0.0993(5) 0.41571(15) 0.0714(12) Uani 1 d . .
H16 H 0.4614 -0.0772 0.4399 0.086 Uiso 1 calc . .
C17 C 0.4272(10) -0.1671(7) 0.2903(2) 0.1128(18) Uani 1 d . .
C18A C 0.722(5) -0.208(3) 0.2475(7) 0.183(13) Uani 0.5 d A 1
H18A H 0.6275 -0.2494 0.2261 0.219 Uiso 0.5 calc A 1
H18B H 0.831 -0.2741 0.2536 0.219 Uiso 0.5 calc A 1
C19A C 0.795(4) -0.059(4) 0.2333(7) 0.29(2) Uani 0.5 d A 1
H19A H 0.8626 -0.065 0.2047 0.43 Uiso 0.5 calc A 1
H19B H 0.8873 -0.0227 0.2557 0.43 Uiso 0.5 calc A 1
H19C H 0.6823 0.0049 0.2308 0.43 Uiso 0.5 calc A 1
C18B C 0.716(6) -0.144(2) 0.2436(6) 0.147(10) Uani 0.5 d A 2
H18C H 0.8346 -0.0832 0.2443 0.177 Uiso 0.5 calc A 2
H18D H 0.6209 -0.105 0.2218 0.177 Uiso 0.5 calc A 2
C19B C 0.772(4) -0.299(2) 0.2316(6) 0.191(11) Uani 0.5 d A 2
H19D H 0.8483 -0.3003 0.2041 0.286 Uiso 0.5 calc A 2
H19E H 0.6514 -0.3545 0.2278 0.286 Uiso 0.5 calc A 2
H19F H 0.8513 -0.3394 0.2556 0.286 Uiso 0.5 calc A 2
O1 O -0.1628(4) -0.0978(4) 0.47364(11) 0.0870(9) Uani 1 d . .
O2 O 0.1603(4) 0.0413(3) 0.49523(9) 0.0685(8) Uani 1 d . .
O3 O 0.3238(7) -0.1861(8) 0.25772(15) 0.177(2) Uani 1 d . .
O4 O 0.6239(6) -0.1547(6) 0.28870(13) 0.1397(17) Uani 1 d . .
P1 P 0.05744(16) -0.09792(12) 0.47641(4) 0.0656(4) Uani 1 d . .
H1P H 0.127(5) -0.209(4) 0.4993(15) 0.098 Uiso 1 d . .

loop_
_atom_site_aniso_label
_atom_site_aniso_U_11
_atom_site_aniso_U_22
_atom_site_aniso_U_33
_atom_site_aniso_U_23
_atom_site_aniso_U_13
_atom_site_aniso_U_12
C1 0.057(2) 0.065(3) 0.056(3) -0.001(2) 0.0030(18) -0.0076(19)
C2 0.070(3) 0.099(3) 0.074(3) 0.008(3) 0.009(2) -0.014(2)
C3 0.083(3) 0.111(4) 0.076(4) 0.005(3) 0.019(3) -0.004(3)
C4 0.089(3) 0.121(5) 0.070(3) -0.006(3) 0.011(3) 0.005(3)
C5 0.078(3) 0.076(3) 0.086(4) -0.010(3) 0.006(3) -0.004(2)
C6 0.080(3) 0.124(4) 0.071(3) -0.017(3) -0.009(3) -0.011(3)
C7 0.072(3) 0.118(5) 0.086(4) 0.004(3) -0.015(3) 0.016(3)
C8 0.063(3) 0.102(3) 0.068(3) -0.004(3) 0.001(2) 0.012(2)
C9 0.131(4) 0.107(4) 0.058(3) 0.010(3) -0.002(3) 0.007(4)
C10 0.067(3) 0.091(4) 0.066(3) -0.002(3) 0.004(2) -0.004(2)
C11 0.053(2) 0.056(3) 0.071(3) -0.001(2) -0.0144(19) -0.0032(18)
C12 0.062(2) 0.142(5) 0.083(4) -0.012(3) -0.016(3) -0.018(3)
C13 0.084(3) 0.185(6) 0.067(4) -0.012(4) -0.028(3) -0.019(3)
C14 0.075(3) 0.105(4) 0.057(3) -0.004(3) -0.014(2) -0.009(2)
C15 0.060(2) 0.097(3) 0.071(3) -0.009(3) -0.008(2) -0.006(3)
C16 0.066(3) 0.082(3) 0.066(3) -0.008(3) -0.017(2) -0.006(2)
C17 0.108(5) 0.165(6) 0.065(4) -0.012(3) -0.007(4) 0.001(4)
C18A 0.13(2) 0.36(4) 0.064(17) -0.02(2) -0.010(13) 0.03(3)
C19A 0.19(2) 0.58(7) 0.088(15) 0.08(2) 0.081(14) 0.06(3)
C18B 0.17(2) 0.22(2) 0.058(15) 0.012(13) 0.053(13) -0.048(18)
C19B 0.22(2) 0.27(3) 0.076(13) -0.025(14) 0.039(12) 0.005(19)
O1 0.0543(16) 0.106(2) 0.101(2) 0.001(2) -0.0038(14) -0.0138(15)
O2 0.0754(15) 0.073(2) 0.0567(19) -0.0040(14) -0.0008(13) -0.0165(13)
O3 0.140(3) 0.320(8) 0.070(3) -0.040(4) -0.020(3) -0.003(4)
O4 0.111(3) 0.241(5) 0.067(3) -0.018(3) 0.012(2) -0.013(3)
P1 0.0608(6) 0.0659(7) 0.0701(7) 0.0042(6) -0.0068(6) -0.0073(6)

loop_
_atom_type_symbol
_atom_type_description
_atom_type_scat_dispersion_real
_atom_type_scat_dispersion_imag
_atom_type_scat_source
C C 0.0033 0.0016 'International Tables Vol C Tables 4.2.6.8 and 6.1.1.4'
H H 0 0 'International Tables Vol C Tables 4.2.6.8 and 6.1.1.4'
O O 0.0106 0.006 'International Tables Vol C Tables 4.2.6.8 and 6.1.1.4'
P P 0.1023 0.0942 'International Tables Vol C Tables 4.2.6.8 and 6.1.1.4'

loop_
_geom_angle_atom_site_label_1
_geom_angle_atom_site_label_2
_geom_angle_atom_site_label_3
_geom_angle
O2 C1 C8 108.4(3)
O2 C1 C10 105.7(3)
C8 C1 C10 110.8(4)
O2 C1 C2 112.0(3)
C8 C1 C2 110.8(3)
C10 C1 C2 109.0(3)
C1 C2 C3 108.5(3)
C1 C2 H2A 110
C3 C2 H2A 110
C1 C2 H2B 110
C3 C2 H2B 110
H2A C2 H2B 108.4
C4 C3 C9 111.3(5)
C4 C3 C2 107.7(4)
C9 C3 C2 108.6(4)
C4 C3 H3 109.7
C9 C3 H3 109.7
C2 C3 H3 109.7
C5 C4 C3 110.8(4)
C5 C4 H4A 109.5
C3 C4 H4A 109.5
C5 C4 H4B 109.5
C3 C4 H4B 109.5
H4A C4 H4B 108.1
C4 C5 C6 110.3(4)
C4 C5 C10 107.4(4)
C6 C5 C10 107.8(4)
C4 C5 H5 110.4
C6 C5 H5 110.4
C10 C5 H5 110.4
C7 C6 C5 111.4(4)
C7 C6 H6A 109.3
C5 C6 H6A 109.3
C7 C6 H6B 109.3
C5 C6 H6B 109.3
H6A C6 H6B 108
C6 C7 C9 110.5(4)
C6 C7 C8 108.2(4)
C9 C7 C8 108.4(4)
C6 C7 H7 109.9
C9 C7 H7 109.9
C8 C7 H7 109.9
C1 C8 C7 109.1(4)
C1 C8 H8A 109.9
C7 C8 H8A 109.9
C1 C8 H8B 109.9
C7 C8 H8B 109.9
H8A C8 H8B 108.3
C3 C9 C7 109.8(4)
C3 C9 H9A 109.7
C7 C9 H9A 109.7
C3 C9 H9B 109.7
C7 C9 H9B 109.7
H9A C9 H9B 108.2
C1 C10 C5 109.8(4)
C1 C10 H10A 109.7
C5 C10 H10A 109.7
C1 C10 H10B 109.7
C5 C10 H10B 109.7
H10A C10 H10B 108.2
C16 C11 C12 117.4(4)
C16 C11 P1 123.7(3)
C12 C11 P1 118.9(3)
C13 C12 C11 121.4(4)
C13 C12 H12 119.3
C11 C12 H12 119.3
C12 C13 C14 121.2(4)
C12 C13 H13 119.4
C14 C13 H13 119.4
C15 C14 C13 117.4(5)
C15 C14 C17 122.9(5)
C13 C14 C17 119.7(5)
C14 C15 C16 121.8(4)
C14 C15 H15 119.1
C16 C15 H15 119.1
C15 C16 C11 120.8(4)
C15 C16 H16 119.6
C11 C16 H16 119.6
O3 C17 O4 123.6(6)
O3 C17 C14 122.9(6)
O4 C17 C14 113.4(5)
O4 C18A C19A 93.5(12)
O4 C18A H18A 113
C19A C18A H18A 113
O4 C18A H18B 113
C19A C18A H18B 113
H18A C18A H18B 110.4
C18A C19A H19A 109.5
C18A C19A H19B 109.5
H19A C19A H19B 109.5
C18A C19A H19C 109.5
H19A C19A H19C 109.5
H19B C19A H19C 109.5
O4 C18B C19B 104.1(13)
O4 C18B H18C 110.9
C19B C18B H18C 110.9
O4 C18B H18D 110.9
C19B C18B H18D 110.9
H18C C18B H18D 109
C18B C19B H19D 109.5
C18B C19B H19E 109.5
H19D C19B H19E 109.5
C18B C19B H19F 109.5
H19D C19B H19F 109.5
H19E C19B H19F 109.5
C1 O2 P1 126.0(2)
C17 O4 C18A 116.2(15)
C17 O4 C18B 116.9(16)
O1 P1 O2 116.97(18)
O1 P1 C11 112.65(18)
O2 P1 C11 101.50(17)
O1 P1 H1P 112.1(15)
O2 P1 H1P 108.5(17)
C11 P1 H1P 103.8(17)

loop_
_geom_bond_atom_site_label_1
_geom_bond_atom_site_label_2
_geom_bond_distance
C1 O2 1.466(4)
C1 C8 1.495(5)
C1 C10 1.496(5)
C1 C2 1.517(5)
C2 C3 1.553(6)
C2 H2A 0.97
C2 H2B 0.97
C3 C4 1.511(6)
C3 C9 1.516(7)
C3 H3 0.98
C4 C5 1.506(6)
C4 H4A 0.97
C4 H4B 0.97
C5 C6 1.512(6)
C5 C10 1.549(5)
C5 H5 0.98
C6 C7 1.501(6)
C6 H6A 0.97
C6 H6B 0.97
C7 C9 1.518(7)
C7 C8 1.547(6)
C7 H7 0.98
C8 H8A 0.97
C8 H8B 0.97
C9 H9A 0.97
C9 H9B 0.97
C10 H10A 0.97
C10 H10B 0.97
C11 C16 1.376(5)
C11 C12 1.377(6)
C11 P1 1.773(4)
C12 C13 1.368(7)
C12 H12 0.93
C13 C14 1.376(6)
C13 H13 0.93
C14 C15 1.363(6)
C14 C17 1.491(7)
C15 C16 1.374(6)
C15 H15 0.93
C16 H16 0.93
C17 O3 1.197(6)
C17 O4 1.312(6)
C18A O4 1.468(6)
C18A C19A 1.533(7)
C18A H18A 0.97
C18A H18B 0.97
C19A H19A 0.96
C19A H19B 0.96
C19A H19C 0.96
C18B O4 1.471(6)
C18B C19B 1.538(7)
C18B H18C 0.97
C18B H18D 0.97
C19B H19D 0.96
C19B H19E 0.96
C19B H19F 0.96
O1 P1 1.464(3)
O2 P1 1.570(3)
P1 H1P 1.32(4)
